data_8106723
loop_
_publ_author_name
'Liu, Mei-Ying'

_publ_section_title
;
 Crystal structure of 1-methyl-1,4-diazabicyclo[2.2.2]octan-1-ium
 poly[aqua-bis(\m2-perchlorato-\k3 O,O&#x2032;:O&#x2032;&#x2032;)sodium],
 C7H17Cl2N2NaO9
;
_journal_issue 6
_journal_name_full 'Zeitschrift f\"ur Kristallographie - New Crystal Structures'
_journal_page_first 927
_journal_page_last 928
_journal_paper_doi 10.1515/ncrs-2017-0083
_journal_volume 232
_journal_year 2017
_chemical_formula_moiety 'Cl2 H2 Na O9, C7 H15 N2'
_chemical_formula_sum 'C7 H17 Cl2 N2 Na O9'
_chemical_formula_weight 367.12
_space_group_crystal_system orthorhombic
_space_group_IT_number 61
_space_group_name_Hall '-P 2ac 2ab'
_space_group_name_H-M_alt 'P b c a'
_atom_sites_solution_hydrogens mixed
_cell_angle_alpha 90
_cell_angle_beta 90
_cell_angle_gamma 90
_cell_formula_units_Z 8
_cell_length_a 13.907(3)
_cell_length_b 10.927(2)
_cell_length_c 19.194(4)
_cell_measurement_reflns_used 3337
_cell_measurement_temperature 298(2)
_cell_measurement_theta_max 27.482
_cell_measurement_theta_min 3.182
_cell_volume 2916.8(10)
_computing_structure_refinement 'SHELXL-2014/7 (Sheldrick, 2014)'
_diffrn_ambient_temperature 298(2)
_diffrn_measured_fraction_theta_full 0.998
_diffrn_measured_fraction_theta_max 0.999
_diffrn_measurement_device_type 'Bruker P4'
_diffrn_measurement_method '\w scans'
_diffrn_radiation_type MoK\a
_diffrn_radiation_wavelength 0.71073
_diffrn_reflns_av_R_equivalents 0.0580
_diffrn_reflns_av_unetI/netI 0.0311
_diffrn_reflns_Laue_measured_fraction_full 0.998
_diffrn_reflns_Laue_measured_fraction_max 0.999
_diffrn_reflns_limit_h_max 18
_diffrn_reflns_limit_h_min -18
_diffrn_reflns_limit_k_max 14
_diffrn_reflns_limit_k_min -14
_diffrn_reflns_limit_l_max 24
_diffrn_reflns_limit_l_min -24
_diffrn_reflns_number 28451
_diffrn_reflns_point_group_measured_fraction_full 0.998
_diffrn_reflns_point_group_measured_fraction_max 0.999
_diffrn_reflns_theta_full 25.242
_diffrn_reflns_theta_max 27.482
_diffrn_reflns_theta_min 3.182
_exptl_absorpt_coefficient_mu 0.520
_exptl_absorpt_correction_type none
_exptl_crystal_colour colorless
_exptl_crystal_density_diffrn 1.672
_exptl_crystal_description block
_exptl_crystal_F_000 1520
_exptl_crystal_size_max 0.2
_exptl_crystal_size_mid 0.2
_exptl_crystal_size_min 0.2
_refine_diff_density_max 0.362
_refine_diff_density_min -0.323
_refine_diff_density_rms 0.059
_refine_ls_extinction_coef 0.0039(4)
_refine_ls_extinction_expression Fc^*^=kFc[1+0.001xFc^2^\l^3^/sin(2\q)]^-1/4^
_refine_ls_extinction_method 'SHELXL-2014/7 (Sheldrick 2014'
_refine_ls_goodness_of_fit_ref 1.077
_refine_ls_hydrogen_treatment mixed
_refine_ls_matrix_type full
_refine_ls_number_parameters 198
_refine_ls_number_reflns 3337
_refine_ls_number_restraints 2
_refine_ls_restrained_S_all 1.078
_refine_ls_R_factor_all 0.0613
_refine_ls_R_factor_gt 0.0472
_refine_ls_shift/su_max 0.001
_refine_ls_shift/su_mean 0.000
_refine_ls_structure_factor_coef Fsqd
_refine_ls_weighting_details 'w=1/[\s^2^(Fo^2^)+(0.0436P)^2^+2.4642P] where P=(Fo^2^+2Fc^2^)/3'
_refine_ls_weighting_scheme calc
_refine_ls_wR_factor_gt 0.1066
_refine_ls_wR_factor_ref 0.1129
_reflns_Friedel_coverage 0.000
_reflns_Friedel_fraction_full .
_reflns_Friedel_fraction_max .
_reflns_number_gt 2635
_reflns_number_total 3337
_reflns_threshold_expression 'I > 2\s(I)'
_cod_data_source_file suppl_ncrs-2017-0083_suppl.cif
_cod_data_source_block 298K
_cod_database_code 8106723
_shelx_space_group_comment
;
The symmetry employed for this shelxl refinement is uniquely defined
by the following loop, which should always be used as a source of
symmetry information in preference to the above space-group names.
They are only intended as comments.
;

loop_
_space_group_symop_operation_xyz
'x, y, z'
'-x+1/2, -y, z+1/2'
'-x, y+1/2, -z+1/2'
'x+1/2, -y+1/2, -z'
'-x, -y, -z'
'x-1/2, y, -z-1/2'
'x, -y-1/2, z-1/2'
'-x-1/2, y-1/2, z'

loop_
_atom_site_label
_atom_site_type_symbol
_atom_site_fract_x
_atom_site_fract_y
_atom_site_fract_z
_atom_site_U_iso_or_equiv
_atom_site_adp_type
_atom_site_occupancy
_atom_site_site_symmetry_order
_atom_site_calc_flag
_atom_site_refinement_flags_posn
_atom_site_refinement_flags_adp
_atom_site_refinement_flags_occupancy
_atom_site_disorder_assembly
_atom_site_disorder_group
C1 C 0.0076(2) 0.4950(3) 0.10930(17) 0.0493(7) Uani 1 1 d . . . . .
H1A H -0.0294 0.4838 0.0669 0.059 Uiso 1 1 calc R U . . .
H1B H -0.0077 0.5751 0.1281 0.059 Uiso 1 1 calc R U . . .
C2 C -0.0204(2) 0.3969(3) 0.16200(19) 0.0558(8) Uani 1 1 d . . . . .
H2A H -0.0441 0.4351 0.2042 0.067 Uiso 1 1 calc R U . . .
H2B H -0.0712 0.3461 0.1430 0.067 Uiso 1 1 calc R U . . .
C3 C 0.1327(2) 0.3692(2) 0.06316(14) 0.0471(7) Uani 1 1 d . . . . .
H3A H 0.2011 0.3642 0.0537 0.057 Uiso 1 1 calc R U . . .
H3B H 0.0987 0.3595 0.0194 0.057 Uiso 1 1 calc R U . . .
C4 C 0.1040(3) 0.2667(3) 0.11264(15) 0.0574(9) Uani 1 1 d . . . . .
H4A H 0.0555 0.2156 0.0909 0.069 Uiso 1 1 calc R U . . .
H4B H 0.1595 0.2160 0.1229 0.069 Uiso 1 1 calc R U . . .
C5 C 0.1643(2) 0.5035(2) 0.15773(14) 0.0438(7) Uani 1 1 d . . . . .
H5A H 0.1490 0.5820 0.1785 0.053 Uiso 1 1 calc R U . . .
H5B H 0.2326 0.5022 0.1476 0.053 Uiso 1 1 calc R U . . .
C6 C 0.1404(2) 0.4013(3) 0.20940(16) 0.0545(8) Uani 1 1 d . . . . .
H6A H 0.1978 0.3543 0.2197 0.065 Uiso 1 1 calc R U . . .
H6B H 0.1168 0.4363 0.2526 0.065 Uiso 1 1 calc R U . . .
C7 C 0.0387(2) 0.2200(3) 0.22776(15) 0.0478(7) Uani 1 1 d . . . . .
H7A H -0.0106 0.1701 0.2073 0.072 Uiso 1 1 calc R U . . .
H7B H 0.0152 0.2552 0.2703 0.072 Uiso 1 1 calc R U . . .
H7C H 0.0941 0.1706 0.2374 0.072 Uiso 1 1 calc R U . . .
Cl1 Cl 0.43911(4) 0.39159(5) 0.08792(3) 0.03395(17) Uani 1 1 d . . . . .
Cl2 Cl 0.74815(4) 0.65128(5) 0.14705(3) 0.03434(17) Uani 1 1 d . . . . .
H9A H 0.8320(16) 0.393(2) -0.0246(12) 0.041 Uiso 1 1 d D U . . .
H9B H 0.8229(17) 0.2957(18) 0.0163(14) 0.041 Uiso 1 1 d D U . . .
N1 N 0.11021(16) 0.48907(19) 0.09296(11) 0.0355(5) Uani 1 1 d . . . . .
N2 N 0.06545(14) 0.31983(18) 0.17837(10) 0.0294(4) Uani 1 1 d . . . . .
Na1 Na 0.66160(7) 0.42592(10) 0.05911(6) 0.0422(3) Uani 1 1 d . . . . .
O1 O 0.37664(15) 0.4766(2) 0.05404(11) 0.0556(6) Uani 1 1 d . . . . .
O2 O 0.48755(18) 0.3184(2) 0.03730(13) 0.0709(7) Uani 1 1 d . . . . .
O3 O 0.51097(15) 0.4566(2) 0.12622(12) 0.0607(6) Uani 1 1 d . . . . .
O4 O 0.38464(17) 0.3165(2) 0.13335(14) 0.0742(7) Uani 1 1 d . . . . .
O5 O 0.67432(17) 0.6467(2) 0.09479(12) 0.0668(7) Uani 1 1 d . . . . .
O6 O 0.82413(14) 0.7295(2) 0.12514(12) 0.0559(6) Uani 1 1 d . . . . .
O7 O 0.78299(19) 0.5314(2) 0.15887(17) 0.0868(9) Uani 1 1 d . . . . .
O8 O 0.70694(18) 0.6975(3) 0.20912(13) 0.0781(8) Uani 1 1 d . . . . .
O9 O 0.79176(17) 0.3566(2) 0.00121(13) 0.0614(6) Uani 1 1 d D . . . .

loop_
_atom_site_aniso_label
_atom_site_aniso_U_11
_atom_site_aniso_U_22
_atom_site_aniso_U_33
_atom_site_aniso_U_23
_atom_site_aniso_U_13
_atom_site_aniso_U_12
C1 0.0380(15) 0.0478(17) 0.0620(19) 0.0190(14) 0.0016(13) 0.0074(13)
C2 0.0298(14) 0.0572(18) 0.081(2) 0.0273(17) 0.0074(14) 0.0037(13)
C3 0.0630(18) 0.0426(15) 0.0358(14) -0.0069(12) 0.0116(13) -0.0017(14)
C4 0.097(3) 0.0317(14) 0.0434(16) -0.0074(13) 0.0152(16) 0.0052(16)
C5 0.0454(15) 0.0368(14) 0.0491(16) -0.0040(12) 0.0025(12) -0.0128(12)
C6 0.0624(19) 0.0551(18) 0.0461(16) 0.0049(14) -0.0187(14) -0.0248(16)
C7 0.0580(18) 0.0424(16) 0.0430(16) 0.0153(12) -0.0038(13) -0.0081(14)
Cl1 0.0305(3) 0.0332(3) 0.0381(3) 0.0028(3) -0.0010(2) -0.0007(2)
Cl2 0.0320(3) 0.0325(3) 0.0385(3) 0.0041(2) -0.0010(3) -0.0019(2)
N1 0.0408(12) 0.0320(11) 0.0339(11) 0.0028(9) 0.0085(9) -0.0013(9)
N2 0.0322(10) 0.0288(10) 0.0271(10) 0.0030(8) -0.0015(8) -0.0005(8)
Na1 0.0409(6) 0.0416(6) 0.0442(6) -0.0007(5) 0.0070(5) 0.0015(5)
O1 0.0488(12) 0.0583(13) 0.0597(13) 0.0170(11) -0.0055(10) 0.0136(10)
O2 0.0698(15) 0.0749(16) 0.0679(15) -0.0251(13) 0.0019(12) 0.0244(13)
O3 0.0488(12) 0.0645(14) 0.0688(14) -0.0158(12) -0.0153(11) -0.0088(11)
O4 0.0611(14) 0.0752(16) 0.0864(18) 0.0383(14) 0.0074(13) -0.0131(13)
O5 0.0660(15) 0.0704(15) 0.0640(14) 0.0123(12) -0.0288(12) -0.0286(12)
O6 0.0430(11) 0.0600(13) 0.0645(13) 0.0191(11) -0.0044(10) -0.0182(10)
O7 0.0683(16) 0.0448(13) 0.147(3) 0.0280(15) 0.0058(17) 0.0172(12)
O8 0.0722(16) 0.104(2) 0.0579(15) -0.0200(14) 0.0161(12) -0.0067(15)
O9 0.0663(15) 0.0486(13) 0.0694(15) 0.0267(11) 0.0336(12) 0.0200(11)

loop_
_atom_type_symbol
_atom_type_description
_atom_type_scat_dispersion_real
_atom_type_scat_dispersion_imag
_atom_type_scat_source
C C 0.0033 0.0016 'International Tables Vol C Tables 4.2.6.8 and 6.1.1.4'
H H 0.0000 0.0000 'International Tables Vol C Tables 4.2.6.8 and 6.1.1.4'
N N 0.0061 0.0033 'International Tables Vol C Tables 4.2.6.8 and 6.1.1.4'
O O 0.0106 0.0060 'International Tables Vol C Tables 4.2.6.8 and 6.1.1.4'
Na Na 0.0362 0.0249 'International Tables Vol C Tables 4.2.6.8 and 6.1.1.4'
Cl Cl 0.1484 0.1585 'International Tables Vol C Tables 4.2.6.8 and 6.1.1.4'

loop_
_geom_angle_atom_site_label_1
_geom_angle_atom_site_label_2
_geom_angle_atom_site_label_3
_geom_angle
_geom_angle_site_symmetry_1
_geom_angle_site_symmetry_3
N1 C1 C2 111.1(2) . .
N1 C1 H1A 109.4 . .
C2 C1 H1A 109.4 . .
N1 C1 H1B 109.4 . .
C2 C1 H1B 109.4 . .
H1A C1 H1B 108.0 . .
N2 C2 C1 109.4(2) . .
N2 C2 H2A 109.8 . .
C1 C2 H2A 109.8 . .
N2 C2 H2B 109.8 . .
C1 C2 H2B 109.8 . .
H2A C2 H2B 108.2 . .
N1 C3 C4 111.1(2) . .
N1 C3 H3A 109.4 . .
C4 C3 H3A 109.4 . .
N1 C3 H3B 109.4 . .
C4 C3 H3B 109.4 . .
H3A C3 H3B 108.0 . .
N2 C4 C3 109.6(2) . .
N2 C4 H4A 109.7 . .
C3 C4 H4A 109.7 . .
N2 C4 H4B 109.7 . .
C3 C4 H4B 109.7 . .
H4A C4 H4B 108.2 . .
N1 C5 C6 111.2(2) . .
N1 C5 H5A 109.4 . .
C6 C5 H5A 109.4 . .
N1 C5 H5B 109.4 . .
C6 C5 H5B 109.4 . .
H5A C5 H5B 108.0 . .
N2 C6 C5 109.1(2) . .
N2 C6 H6A 109.9 . .
C5 C6 H6A 109.9 . .
N2 C6 H6B 109.9 . .
C5 C6 H6B 109.9 . .
H6A C6 H6B 108.3 . .
N2 C7 H7A 109.5 . .
N2 C7 H7B 109.5 . .
H7A C7 H7B 109.5 . .
N2 C7 H7C 109.5 . .
H7A C7 H7C 109.5 . .
H7B C7 H7C 109.5 . .
O4 Cl1 O2 110.30(17) . .
O4 Cl1 O1 109.36(14) . .
O2 Cl1 O1 109.96(14) . .
O4 Cl1 O3 110.17(16) . .
O2 Cl1 O3 107.36(14) . .
O1 Cl1 O3 109.66(14) . .
O8 Cl2 O7 109.53(19) . .
O8 Cl2 O6 109.58(15) . .
O7 Cl2 O6 110.45(15) . .
O8 Cl2 O5 108.11(16) . .
O7 Cl2 O5 108.92(17) . .
O6 Cl2 O5 110.22(13) . .
C5 N1 C1 108.3(2) . .
C5 N1 C3 108.6(2) . .
C1 N1 C3 109.4(2) . .
C4 N2 C7 110.1(2) . .
C4 N2 C6 108.6(2) . .
C7 N2 C6 110.9(2) . .
C4 N2 C2 109.2(2) . .
C7 N2 C2 110.2(2) . .
C6 N2 C2 107.8(2) . .
O9 Na1 O1 83.36(8) . 5_665
O9 Na1 O3 168.15(9) . .
O1 Na1 O3 102.47(8) 5_665 .
O9 Na1 O6 84.15(8) . 8_755
O1 Na1 O6 146.17(9) 5_665 8_755
O3 Na1 O6 85.40(8) . 8_755
O9 Na1 O5 113.57(10) . .
O1 Na1 O5 80.87(8) 5_665 .
O3 Na1 O5 77.79(8) . .
O6 Na1 O5 132.85(9) 8_755 .
O9 Na1 O2 119.54(9) . .
O1 Na1 O2 81.94(8) 5_665 .
O3 Na1 O2 52.25(7) . .
O6 Na1 O2 77.19(8) 8_755 .
O5 Na1 O2 121.23(8) . .
O9 Na1 O7 89.49(10) . .
O1 Na1 O7 123.51(9) 5_665 .
O3 Na1 O7 95.65(8) . .
O6 Na1 O7 87.63(8) 8_755 .
O5 Na1 O7 51.43(7) . .
O2 Na1 O7 144.93(9) . .
Cl1 O1 Na1 144.04(14) . 5_665
Cl1 O2 Na1 94.19(12) . .
Cl1 O3 Na1 104.84(12) . .
Cl2 O5 Na1 105.92(13) . .
Cl2 O6 Na1 136.43(13) . 8_765
Cl2 O7 Na1 93.72(14) . .
Na1 O9 H9A 131.1(19) . .
Na1 O9 H9B 120.4(19) . .
H9A O9 H9B 104(3) . .

loop_
_geom_bond_atom_site_label_1
_geom_bond_atom_site_label_2
_geom_bond_distance
_geom_bond_site_symmetry_2
C1 N1 1.463(3) .
C1 C2 1.524(4) .
C1 H1A 0.9700 .
C1 H1B 0.9700 .
C2 N2 1.494(3) .
C2 H2A 0.9700 .
C2 H2B 0.9700 .
C3 N1 1.463(3) .
C3 C4 1.522(4) .
C3 H3A 0.9700 .
C3 H3B 0.9700 .
C4 N2 1.489(3) .
C4 H4A 0.9700 .
C4 H4B 0.9700 .
C5 N1 1.461(3) .
C5 C6 1.530(4) .
C5 H5A 0.9700 .
C5 H5B 0.9700 .
C6 N2 1.494(3) .
C6 H6A 0.9700 .
C6 H6B 0.9700 .
C7 N2 1.492(3) .
C7 H7A 0.9600 .
C7 H7B 0.9600 .
C7 H7C 0.9600 .
Cl1 O4 1.417(2) .
Cl1 O2 1.427(2) .
Cl1 O1 1.429(2) .
Cl1 O3 1.429(2) .
Cl2 O8 1.415(2) .
Cl2 O7 1.415(2) .
Cl2 O6 1.423(2) .
Cl2 O5 1.436(2) .
Na1 O9 2.255(2) .
Na1 O1 2.477(2) 5_665
Na1 O3 2.482(3) .
Na1 O6 2.500(2) 8_755
Na1 O5 2.514(3) .
Na1 O2 2.723(3) .
Na1 O7 2.801(3) .
O1 Na1 2.477(2) 5_665
O6 Na1 2.500(2) 8_765
O9 H9A 0.848(10) .
O9 H9B 0.845(10) .

loop_
_geom_hbond_atom_site_label_D
_geom_hbond_atom_site_label_H
_geom_hbond_atom_site_label_A
_geom_hbond_distance_DH
_geom_hbond_distance_HA
_geom_hbond_distance_DA
_geom_hbond_angle_DHA
_geom_hbond_site_symmetry_A
O9 H9B O5 0.845(10) 2.219(18) 2.952(3) 145(2) 8_755
O9 H9A N1 0.848(10) 2.004(13) 2.823(3) 162(3) 5_665
C6 H6A O8 0.97 2.56 3.451(4) 152.7 3_645
C5 H5A O8 0.97 2.63 3.373(4) 134.1 6_556
O9 H9B O5 0.845(10) 2.219(18) 2.952(3) 145(2) 8_755
O9 H9A N1 0.848(10) 2.004(13) 2.823(3) 162(3) 5_665
C6 H6A O8 0.97 2.56 3.451(4) 152.7 3_645
C5 H5A O8 0.97 2.63 3.373(4) 134.1 6_556
O9 H9B O5 0.845(10) 2.219(18) 2.952(3) 145(2) 8_755
O9 H9A N1 0.848(10) 2.004(13) 2.823(3) 162(3) 5_665
C6 H6A O8 0.97 2.56 3.451(4) 152.7 3_645
C5 H5A O8 0.97 2.63 3.373(4) 134.1 6_556
O9 H9A N1 0.848(10) 2.004(13) 2.823(3) 162(3) 5_665
C6 H6A O8 0.97 2.56 3.451(4) 152.7 3_645
C5 H5A O8 0.97 2.63 3.373(4) 134.1 6_556
C5 H5A O8 0.97 2.63 3.373(4) 134.1 6_556
C6 H6A O8 0.97 2.56 3.451(4) 152.7 3_645
O9 H9A N1 0.848(10) 2.004(13) 2.823(3) 162(3) 5_665
C5 H5A O8 0.97 2.63 3.373(4) 134.1 6_556
C6 H6A O8 0.97 2.56 3.451(4) 152.7 3_645
O9 H9A N1 0.848(10) 2.004(13) 2.823(3) 162(3) 5_665
O9 H9B O5 0.845(10) 2.219(18) 2.952(3) 145(2) 8_755
C5 H5A O8 0.97 2.63 3.373(4) 134.1 6_556
C6 H6A O8 0.97 2.56 3.451(4) 152.7 3_645
O9 H9A N1 0.848(10) 2.004(13) 2.823(3) 162(3) 5_665
O9 H9B O5 0.845(10) 2.219(18) 2.952(3) 145(2) 8_755
C5 H5A O8 0.97 2.63 3.373(4) 134.1 6_556
C6 H6A O8 0.97 2.56 3.451(4) 152.7 3_645
O9 H9A N1 0.848(10) 2.004(13) 2.823(3) 162(3) 5_665
O9 H9B O5 0.845(10) 2.219(18) 2.952(3) 145(2) 8_755

loop_
_geom_torsion_atom_site_label_1
_geom_torsion_atom_site_label_2
_geom_torsion_atom_site_label_3
_geom_torsion_atom_site_label_4
_geom_torsion
_geom_torsion_site_symmetry_1
_geom_torsion_site_symmetry_2
_geom_torsion_site_symmetry_3
_geom_torsion_site_symmetry_4
N1 C1 C2 N2 -2.8(4) . . . .
N1 C3 C4 N2 -2.6(4) . . . .
N1 C5 C6 N2 -2.1(3) . . . .
C6 C5 N1 C1 60.8(3) . . . .
C6 C5 N1 C3 -57.9(3) . . . .
C2 C1 N1 C5 -57.9(3) . . . .
C2 C1 N1 C3 60.4(3) . . . .
C4 C3 N1 C5 60.8(3) . . . .
C4 C3 N1 C1 -57.3(3) . . . .
C3 C4 N2 C7 -179.0(3) . . . .
C3 C4 N2 C6 -57.5(3) . . . .
C3 C4 N2 C2 59.8(3) . . . .
C5 C6 N2 C4 60.0(3) . . . .
C5 C6 N2 C7 -178.9(2) . . . .
C5 C6 N2 C2 -58.2(3) . . . .
C1 C2 N2 C4 -56.7(3) . . . .
C1 C2 N2 C7 -177.7(3) . . . .
C1 C2 N2 C6 61.1(3) . . . .
O4 Cl1 O1 Na1 -137.1(2) . . . 5_665
O2 Cl1 O1 Na1 -15.8(3) . . . 5_665
O3 Cl1 O1 Na1 102.0(2) . . . 5_665
O4 Cl1 O2 Na1 -130.31(13) . . . .
O1 Cl1 O2 Na1 109.00(12) . . . .
O3 Cl1 O2 Na1 -10.25(14) . . . .
O4 Cl1 O3 Na1 131.76(14) . . . .
O2 Cl1 O3 Na1 11.62(16) . . . .
O1 Cl1 O3 Na1 -107.83(13) . . . .
O8 Cl2 O5 Na1 -120.08(16) . . . .
O7 Cl2 O5 Na1 -1.15(18) . . . .
O6 Cl2 O5 Na1 120.17(13) . . . .
O8 Cl2 O6 Na1 -82.0(2) . . . 8_765
O7 Cl2 O6 Na1 157.3(2) . . . 8_765
O5 Cl2 O6 Na1 36.9(3) . . . 8_765
O8 Cl2 O7 Na1 119.04(14) . . . .
O6 Cl2 O7 Na1 -120.19(12) . . . .
O5 Cl2 O7 Na1 0.99(16) . . . .
